data_7234459
loop_
_publ_author_name
'Ming-yan Pan'
'Zu-ju Ma'
'Xiao-cun Liu'
'Sheng-qing Xia'
'Xu-tang Tao'
'Ke-chen Wu'

_publ_section_title
;
 Ba4AgGa5Pn8 (Pn = P, As): new pnictide-based compounds with nonlinear
 optical potential
;
_journal_name_full 'Journal of Materials Chemistry C'
_journal_page_first 9695
_journal_page_last 9700
_journal_paper_doi 10.1039/C5TC01887K
_journal_volume 3
_journal_year 2015
_chemical_formula_sum 'Ag Ba4 Ga5 P8'
_chemical_formula_weight 1253.59
_space_group_IT_number 45
_space_group_name_Hall 'I 2 -2c'
_space_group_name_H-M_alt 'I b a 2'
_symmetry_cell_setting orthorhombic
_symmetry_space_group_name_H-M 'I b a 2'
_atom_sites_solution_primary direct
_atom_sites_solution_secondary difmap
_cell_angle_alpha 90.00
_cell_angle_beta 90.00
_cell_angle_gamma 90.00
_cell_formula_units_Z 2
_cell_length_a 7.294(9)
_cell_length_b 18.03(2)
_cell_length_c 6.557(8)
_cell_measurement_reflns_used 1185
_cell_measurement_temperature 296(2)
_cell_measurement_theta_max 27.44
_cell_measurement_theta_min 3.01
_cell_volume 862.3(18)
_computing_cell_refinement 'Bruker SMART'
_computing_data_collection 'Bruker SMART'
_computing_data_reduction 'Bruker SAINT'
_computing_molecular_graphics 'Bruker SHELXTL'
_computing_publication_material 'Bruker SHELXTL'
_computing_structure_refinement 'SHELXL-97 (Sheldrick, 1997)'
_computing_structure_solution 'SHELXS-97 (Sheldrick, 1990)'
_diffrn_ambient_temperature 296(2)
_diffrn_measured_fraction_theta_full 0.989
_diffrn_measured_fraction_theta_max 0.989
_diffrn_measurement_device_type 'CCD area detector'
_diffrn_measurement_method 'phi and omega scans'
_diffrn_radiation_monochromator graphite
_diffrn_radiation_source 'fine-focus sealed tube'
_diffrn_radiation_type MoK\a
_diffrn_radiation_wavelength 0.71073
_diffrn_reflns_av_R_equivalents 0.0325
_diffrn_reflns_av_sigmaI/netI 0.0433
_diffrn_reflns_limit_h_max 9
_diffrn_reflns_limit_h_min -9
_diffrn_reflns_limit_k_max 23
_diffrn_reflns_limit_k_min -11
_diffrn_reflns_limit_l_max 8
_diffrn_reflns_limit_l_min -8
_diffrn_reflns_number 2383
_diffrn_reflns_theta_full 27.51
_diffrn_reflns_theta_max 27.51
_diffrn_reflns_theta_min 2.26
_exptl_absorpt_coefficient_mu 18.478
_exptl_absorpt_correction_T_max 0.6071
_exptl_absorpt_correction_T_min 0.2152
_exptl_absorpt_correction_type multi-scan
_exptl_absorpt_process_details 'SADABS (Sheldrick, 2003)'
_exptl_crystal_colour black
_exptl_crystal_density_diffrn 4.830
_exptl_crystal_density_method 'not measured'
_exptl_crystal_description block
_exptl_crystal_F_000 1092
_exptl_crystal_size_max 0.12
_exptl_crystal_size_mid 0.05
_exptl_crystal_size_min 0.03
_refine_diff_density_max 2.480
_refine_diff_density_min -2.961
_refine_diff_density_rms 0.462
_refine_ls_abs_structure_details 'Flack H D (1983), Acta Cryst. A39, 876-881'
_refine_ls_abs_structure_Flack 0.23(8)
_refine_ls_extinction_method none
_refine_ls_goodness_of_fit_ref 1.122
_refine_ls_matrix_type full
_refine_ls_number_parameters 43
_refine_ls_number_reflns 966
_refine_ls_number_restraints 1
_refine_ls_restrained_S_all 1.121
_refine_ls_R_factor_all 0.0488
_refine_ls_R_factor_gt 0.0450
_refine_ls_shift/su_max 0.000
_refine_ls_shift/su_mean 0.000
_refine_ls_structure_factor_coef Fsqd
_refine_ls_weighting_details 'calc w=1/[\s^2^(Fo^2^)+(0.0575P)^2^+42.0072P] where P=(Fo^2^+2Fc^2^)/3'
_refine_ls_weighting_scheme calc
_refine_ls_wR_factor_gt 0.1177
_refine_ls_wR_factor_ref 0.1211
_reflns_number_gt 882
_reflns_number_total 966
_reflns_threshold_expression >2sigma(I)
_cod_data_source_file J-Mater-Chem-C-2015-3-9695.cif
_cod_data_source_block x
_cod_depositor_comments
;
The following automatic conversions were performed:

data item '_symmetry_cell_setting' value 'Orthorhombic' was changed
to 'orthorhombic' in accordance with the built-in table derived from
the CIF Core dictionary named 'cif_core.dic' version 2.4.5 last
updated on 2014-11-21.

Automatic conversion script
Id: cif_fix_values 6909 2019-04-08 15:41:33Z antanas 
;
_cod_original_cell_volume 862.0(18)
_cod_original_sg_symbol_H-M Iba2
_cod_database_code 7234459

loop_
_symmetry_equiv_pos_as_xyz
'x, y, z'
'-x, -y, z'
'x+1/2, -y+1/2, z'
'-x+1/2, y+1/2, z'
'x+1/2, y+1/2, z+1/2'
'-x+1/2, -y+1/2, z+1/2'
'x+1, -y+1, z+1/2'
'-x+1, y+1, z+1/2'

loop_
_atom_site_label
_atom_site_type_symbol
_atom_site_fract_x
_atom_site_fract_y
_atom_site_fract_z
_atom_site_U_iso_or_equiv
_atom_site_adp_type
_atom_site_occupancy
_atom_site_symmetry_multiplicity
_atom_site_calc_flag
_atom_site_refinement_flags
_atom_site_disorder_assembly
_atom_site_disorder_group
Ba1 Ba 0.81096(10) 0.60903(4) 0.7542(2) 0.0204(2) Uani 1 1 d . . .
Ga2 Ga 1.0000 1.0000 1.0000(5) 0.0190(4) Uani 0.50 2 d SP . .
Ag Ag 1.0000 1.0000 1.0000(5) 0.0190(4) Uani 0.50 2 d SP . .
Ga1 Ga 0.84653(15) 0.80091(6) 0.7492(4) 0.0088(3) Uani 1 1 d . . .
P1 P 0.7961(4) 0.93114(16) 0.7481(13) 0.0210(7) Uani 1 1 d . . .
P2 P 0.5889(5) 0.7568(2) 0.9334(6) 0.0121(7) Uani 1 1 d . . .

loop_
_atom_site_aniso_label
_atom_site_aniso_U_11
_atom_site_aniso_U_22
_atom_site_aniso_U_33
_atom_site_aniso_U_23
_atom_site_aniso_U_13
_atom_site_aniso_U_12
Ba1 0.0215(4) 0.0109(4) 0.0289(4) -0.0010(7) 0.0022(6) 0.0002(3)
Ga2 0.0169(7) 0.0209(8) 0.0192(8) 0.000 0.000 0.0018(15)
Ag 0.0169(7) 0.0209(8) 0.0192(8) 0.000 0.000 0.0018(15)
Ga1 0.0056(5) 0.0081(5) 0.0127(6) -0.0004(9) -0.0011(11) -0.0003(4)
P1 0.0121(14) 0.0067(13) 0.044(2) -0.004(4) 0.003(2) -0.0009(11)
P2 0.0092(15) 0.0147(16) 0.0124(15) 0.0028(14) -0.0003(14) -0.0014(13)

loop_
_atom_type_symbol
_atom_type_description
_atom_type_scat_dispersion_real
_atom_type_scat_dispersion_imag
_atom_type_scat_source
P P 0.1023 0.0942 'International Tables Vol C Tables 4.2.6.8 and 6.1.1.4'
Ga Ga 0.2307 1.6083 'International Tables Vol C Tables 4.2.6.8 and 6.1.1.4'
Ag Ag -0.8971 1.1015 'International Tables Vol C Tables 4.2.6.8 and 6.1.1.4'
Ba Ba -0.3244 2.2819 'International Tables Vol C Tables 4.2.6.8 and 6.1.1.4'

loop_
_geom_angle_atom_site_label_1
_geom_angle_atom_site_label_2
_geom_angle_atom_site_label_3
_geom_angle
_geom_angle_site_symmetry_1
_geom_angle_site_symmetry_3
P2 Ba1 P1 139.43(18) 6_664 4_645
P2 Ba1 P2 75.25(10) 6_664 .
P1 Ba1 P2 131.75(13) 4_645 .
P2 Ba1 P2 63.97(10) 6_664 3_565
P1 Ba1 P2 147.61(13) 4_645 3_565
P2 Ba1 P2 66.13(9) . 3_565
P2 Ba1 Ag 151.06(7) 6_664 3_465
P1 Ba1 Ag 44.57(12) 4_645 3_465
P2 Ba1 Ag 88.32(11) . 3_465
P2 Ba1 Ag 130.55(11) 3_565 3_465
P2 Ba1 Ga2 151.06(7) 6_664 3_465
P1 Ba1 Ga2 44.57(12) 4_645 3_465
P2 Ba1 Ga2 88.32(11) . 3_465
P2 Ba1 Ga2 130.55(11) 3_565 3_465
Ag Ba1 Ga2 0.0 3_465 3_465
P2 Ba1 P1 144.58(10) 6_664 6_665
P1 Ba1 P1 75.57(12) 4_645 6_665
P2 Ba1 P1 73.94(10) . 6_665
P2 Ba1 P1 87.65(11) 3_565 6_665
Ag Ba1 P1 43.57(9) 3_465 6_665
Ga2 Ba1 P1 43.57(9) 3_465 6_665
P2 Ba1 Ga2 104.91(11) 6_664 5_444
P1 Ba1 Ga2 44.08(12) 4_645 5_444
P2 Ba1 Ga2 107.92(10) . 5_444
P2 Ba1 Ga2 168.06(8) 3_565 5_444
Ag Ba1 Ga2 57.28(7) 3_465 5_444
Ga2 Ba1 Ga2 57.28(7) 3_465 5_444
P1 Ba1 Ga2 100.85(11) 6_665 5_444
P2 Ba1 Ag 104.91(11) 6_664 5_444
P1 Ba1 Ag 44.08(12) 4_645 5_444
P2 Ba1 Ag 107.92(10) . 5_444
P2 Ba1 Ag 168.06(8) 3_565 5_444
Ag Ba1 Ag 57.28(7) 3_465 5_444
Ga2 Ba1 Ag 57.28(7) 3_465 5_444
P1 Ba1 Ag 100.85(11) 6_665 5_444
Ga2 Ba1 Ag 0.0 5_444 5_444
P2 Ba1 Ga1 40.87(9) 6_664 .
P1 Ba1 Ga1 170.52(7) 4_645 .
P2 Ba1 Ga1 40.75(8) . .
P2 Ba1 Ga1 40.72(8) 3_565 .
Ag Ba1 Ga1 129.01(6) 3_465 .
Ga2 Ba1 Ga1 129.01(6) 3_465 .
P1 Ba1 Ga1 103.76(8) 6_665 .
Ga2 Ba1 Ga1 128.01(6) 5_444 .
Ag Ba1 Ga1 128.01(6) 5_444 .
P2 Ba1 P1 66.01(12) 6_664 6_664
P1 Ba1 P1 74.55(13) 4_645 6_664
P2 Ba1 P1 113.14(9) . 6_664
P2 Ba1 P1 128.05(10) 3_565 6_664
Ag Ba1 P1 100.45(10) 3_465 6_664
Ga2 Ba1 P1 100.45(10) 3_465 6_664
P1 Ba1 P1 144.00(11) 6_665 6_664
Ga2 Ba1 P1 43.17(8) 5_444 6_664
Ag Ba1 P1 43.17(8) 5_444 6_664
Ga1 Ba1 P1 102.42(8) . 6_664
P2 Ba1 P1 85.57(12) 6_664 3_565
P1 Ba1 P1 92.12(8) 4_645 3_565
P2 Ba1 P1 129.82(10) . 3_565
P2 Ba1 P1 63.77(11) 3_565 3_565
Ag Ba1 P1 122.80(11) 3_465 3_565
Ga2 Ba1 P1 122.80(11) 3_465 3_565
P1 Ba1 P1 101.09(17) 6_665 3_565
Ga2 Ba1 P1 121.81(11) 5_444 3_565
Ag Ba1 P1 121.81(11) 5_444 3_565
Ga1 Ba1 P1 97.27(6) . 3_565
P1 Ba1 P1 99.64(17) 6_664 3_565
P1 Ga2 P1 100.0(3) 8_645 7_465
P1 Ga2 P1 121.43(15) 8_645 .
P1 Ga2 P1 108.25(15) 7_465 .
P1 Ga2 P1 108.25(15) 8_645 2_775
P1 Ga2 P1 121.43(15) 7_465 2_775
P1 Ga2 P1 99.1(3) . 2_775
P1 Ga2 Ba1 168.18(19) 8_645 4_655
P1 Ga2 Ba1 68.27(18) 7_465 4_655
P1 Ga2 Ba1 65.50(12) . 4_655
P1 Ga2 Ba1 78.50(14) 2_775 4_655
P1 Ga2 Ba1 68.27(18) 8_645 3_565
P1 Ga2 Ba1 168.18(19) 7_465 3_565
P1 Ga2 Ba1 78.50(14) . 3_565
P1 Ga2 Ba1 65.50(12) 2_775 3_565
Ba1 Ga2 Ba1 123.52(12) 4_655 3_565
P1 Ga2 Ba1 65.19(12) 8_645 5
P1 Ga2 Ba1 78.19(14) 7_465 5
P1 Ga2 Ba1 168.55(19) . 5
P1 Ga2 Ba1 69.50(18) 2_775 5
Ba1 Ga2 Ba1 109.83(9) 4_655 5
Ba1 Ga2 Ba1 96.90(9) 3_565 5
P1 Ga2 Ba1 78.19(14) 8_645 6_665
P1 Ga2 Ba1 65.19(12) 7_465 6_665
P1 Ga2 Ba1 69.50(18) . 6_665
P1 Ga2 Ba1 168.55(19) 2_775 6_665
Ba1 Ga2 Ba1 96.90(9) 4_655 6_665
Ba1 Ga2 Ba1 109.83(9) 3_565 6_665
Ba1 Ga2 Ba1 121.92(12) 5 6_665
P2 Ga1 P2 117.14(11) 6_664 .
P2 Ga1 P1 117.6(3) 6_664 .
P2 Ga1 P1 102.14(17) . .
P2 Ga1 P2 95.98(13) 6_664 3_565
P2 Ga1 P2 100.59(17) . 3_565
P1 Ga1 P2 123.24(19) . 3_565
P2 Ga1 Ba1 65.45(10) 6_664 .
P2 Ga1 Ba1 66.51(9) . .
P1 Ga1 Ba1 166.81(9) . .
P2 Ga1 Ba1 67.36(10) 3_565 .
P2 Ga1 Ba1 91.03(10) 6_664 3_565
P2 Ga1 Ba1 148.79(15) . 3_565
P1 Ga1 Ba1 73.30(10) . 3_565
P2 Ga1 Ba1 60.96(11) 3_565 3_565
Ba1 Ga1 Ba1 119.89(5) . 3_565
P2 Ga1 Ba1 60.06(13) 6_664 6_664
P2 Ga1 Ba1 109.76(12) . 6_664
P1 Ga1 Ba1 61.9(2) . 6_664
P2 Ga1 Ba1 147.46(12) 3_565 6_664
Ba1 Ga1 Ba1 114.24(8) . 6_664
Ba1 Ga1 Ba1 95.46(7) 3_565 6_664
P2 Ga1 Ba1 174.16(10) 6_664 6_665
P2 Ga1 Ba1 57.91(12) . 6_665
P1 Ga1 Ba1 62.7(2) . 6_665
P2 Ga1 Ba1 88.27(14) 3_565 6_665
Ba1 Ga1 Ba1 112.88(8) . 6_665
Ba1 Ga1 Ba1 94.54(7) 3_565 6_665
Ba1 Ga1 Ba1 117.52(9) 6_664 6_665
Ga1 P1 Ag 113.3(2) . 7_464
Ga1 P1 Ga2 113.3(2) . 7_464
Ag P1 Ga2 0.00(11) 7_464 7_464
Ga1 P1 Ga2 112.9(2) . .
Ag P1 Ga2 80.48(12) 7_464 .
Ga2 P1 Ga2 80.48(12) 7_464 .
Ga1 P1 Ba1 175.13(15) . 4_655
Ag P1 Ba1 70.74(11) 7_464 4_655
Ga2 P1 Ba1 70.74(11) 7_464 4_655
Ga2 P1 Ba1 69.92(10) . 4_655
Ga1 P1 Ba1 80.1(2) . 6_664
Ag P1 Ba1 68.2(2) 7_464 6_664
Ga2 P1 Ba1 68.2(2) 7_464 6_664
Ga2 P1 Ba1 148.6(2) . 6_664
Ba1 P1 Ba1 99.41(18) 4_655 6_664
Ga1 P1 Ba1 80.0(2) . 6_665
Ag P1 Ba1 147.8(2) 7_464 6_665
Ga2 P1 Ba1 147.8(2) 7_464 6_665
Ga2 P1 Ba1 67.3(2) . 6_665
Ba1 P1 Ba1 97.90(18) 4_655 6_665
Ba1 P1 Ba1 144.00(11) 6_664 6_665
Ga1 P1 Ba1 87.33(10) . 3_465
Ag P1 Ba1 132.9(3) 7_464 3_465
Ga2 P1 Ba1 132.9(3) 7_464 3_465
Ga2 P1 Ba1 131.5(3) . 3_465
Ba1 P1 Ba1 87.87(8) 4_655 3_465
Ba1 P1 Ba1 75.13(11) 6_664 3_465
Ba1 P1 Ba1 74.24(11) 6_665 3_465
Ga1 P2 Ga1 115.83(16) 6_665 .
Ga1 P2 Ga1 113.57(16) 6_665 3_465
Ga1 P2 Ga1 118.5(2) . 3_465
Ga1 P2 Ba1 73.68(14) 6_665 6_665
Ga1 P2 Ba1 84.43(13) . 6_665
Ga1 P2 Ba1 144.20(14) 3_465 6_665
Ga1 P2 Ba1 81.98(13) 6_665 .
Ga1 P2 Ba1 72.74(12) . .
Ga1 P2 Ba1 80.38(13) 3_465 .
Ba1 P2 Ba1 134.90(12) 6_665 .
Ga1 P2 Ba1 137.84(15) 6_665 3_465
Ga1 P2 Ba1 93.36(14) . 3_465
Ga1 P2 Ba1 71.92(12) 3_465 3_465
Ba1 P2 Ba1 80.13(11) 6_665 3_465
Ba1 P2 Ba1 138.06(14) . 3_465

loop_
_geom_bond_atom_site_label_1
_geom_bond_atom_site_label_2
_geom_bond_distance
_geom_bond_site_symmetry_2
Ba1 P2 3.287(5) 6_664
Ba1 P1 3.301(5) 4_645
Ba1 P2 3.331(5) .
Ba1 P2 3.367(5) 3_565
Ba1 Ag 3.407(3) 3_465
Ba1 Ga2 3.407(3) 3_465
Ba1 P1 3.409(9) 6_665
Ba1 Ga2 3.433(3) 5_444
Ba1 Ag 3.433(3) 5_444
Ba1 Ga1 3.468(4) .
Ba1 P1 3.485(9) 6_664
Ba1 P1 3.612(5) 3_565
Ga2 P1 2.529(7) 8_645
Ga2 P1 2.529(7) 7_465
Ga2 P1 2.546(7) .
Ga2 P1 2.546(7) 2_775
Ga2 Ba1 3.407(3) 4_655
Ga2 Ba1 3.407(3) 3_565
Ga2 Ba1 3.433(3) 5
Ga2 Ba1 3.433(3) 6_665
Ga1 P2 2.365(5) 6_664
Ga1 P2 2.371(4) .
Ga1 P1 2.376(4) .
Ga1 P2 2.380(4) 3_565
Ga1 Ba1 3.756(4) 3_565
Ga1 Ba1 3.807(4) 6_664
Ga1 Ba1 3.862(5) 6_665
P1 Ag 2.529(7) 7_464
P1 Ga2 2.529(7) 7_464
P1 Ba1 3.301(5) 4_655
P1 Ba1 3.409(9) 6_664
P1 Ba1 3.485(9) 6_665
P1 Ba1 3.612(5) 3_465
P2 Ga1 2.365(5) 6_665
P2 Ga1 2.380(4) 3_465
P2 Ba1 3.287(5) 6_665
P2 Ba1 3.367(5) 3_465
